data_7228194
loop_
_publ_author_name
'Matthias Welsch'
'Dietrich Babel'

_publ_section_title
;
 The crystal structure of Na2CoFeF7 and a second modification of Na2CuFeF7
 : another weberite variant
;
_journal_name_full 'Zeitschrift fur Naturforschung'
_journal_page_first 685
_journal_page_last 692
_journal_paper_doi 10.1515/znb-1992-0513
_journal_volume 47b
_journal_year 1992
_chemical_formula_sum 'Cu F7 Fe Na2'
_chemical_formula_weight 298.36
_space_group_IT_number 15
_symmetry_cell_setting monoclinic
_symmetry_Int_Tables_number 15
_symmetry_space_group_name_Hall '-C 2yc'
_symmetry_space_group_name_H-M 'C 1 2/c 1'
_cell_angle_alpha 90.
_cell_angle_beta 99.27(3)
_cell_angle_gamma 90.
_cell_formula_units_Z 16
_cell_length_a 12.444(2)
_cell_length_b 7.343(1)
_cell_length_c 24.672(5)
_cell_volume 2225.0(7)
_diffrn_ambient_temperature 293
_diffrn_radiation_probe x-ray
_diffrn_radiation_type MoK\a
_diffrn_radiation_wavelength 0.71069
_exptl_absorpt_coefficient_mu 6.67
_exptl_crystal_density_diffrn 3.563
_refine_ls_goodness_of_fit_ref 1.830
_refine_ls_number_reflns 1790
_refine_ls_R_factor_all 0.0982
_refine_ls_R_factor_gt 0.0405
_refine_ls_wR_factor_gt 0.0614
_cod_data_source_file Z-Naturforsch--1992-47b-685-692-2.cif
_cod_data_source_block Na2CuFeF7-II
_cod_original_sg_symbol_H-M 'C 2/c'
_cod_database_code 7228194

loop_
_symmetry_equiv_pos_site_id
_symmetry_equiv_pos_as_xyz
1 x,y,z
2 -x,y,1/2-z
3 -x,-y,-z
4 x,-y,1/2+z
5 1/2+x,1/2+y,z
6 1/2-x,1/2+y,1/2-z
7 1/2-x,1/2-y,-z
8 1/2+x,1/2-y,1/2+z

loop_
_atom_site_label
_atom_site_type_symbol
_atom_site_thermal_displace_type
_atom_site_fract_x
_atom_site_fract_y
_atom_site_fract_z
_atom_site_occupancy
_atom_site_U_iso_or_equiv
_atom_site_calc_flag
_atom_site_refinement_flags
_atom_site_disorder_assembly
_atom_site_disorder_group
Cu1 Cu Uiso 0.3793(3) 0.0120(4) 0.1265(2) 1.000 0.0108(6) . . . .
Cu2 Cu Uiso 0.1255(3) 0.2591(3) 0.1279(2) 1.000 0.0081(5) . . . .
Fe1 Fe Uiso 0.25000 0.25000 0.00000 1.000 0.018(2) . . . .
Fe2 Fe Uiso 0.00000 0.2499(6) 0.25000 1.000 0.0100(10) . . . .
Fe3 Fe Uiso 0.1250(4) 0.7606(4) 0.1260(2) 1.000 0.0120(5) . . . .
F1 F Uiso 0.3373(9) 0.0814(18) 0.0439(5) 1.000 0.030(4) . . . .
F2 F Uiso 0.4143(11) -0.0518(18) 0.2106(6) 1.000 0.035(5) . . . .
F3 F Uiso 0.4816(8) 0.2074(13) 0.1409(5) 1.000 0.016(3) . . . .
F4 F Uiso 0.2667(10) -0.1784(17) 0.1105(6) 1.000 0.034(5) . . . .
F5 F Uiso 0.1388(10) 0.2662(16) 0.0465(6) 1.000 0.025(4) . . . .
F6 F Uiso 0.1094(11) 0.2518(15) 0.2038(6) 1.000 0.025(4) . . . .
F7 F Uiso 0.0660(8) 0.0042(15) 0.1100(5) 1.000 0.027(4) . . . .
F8 F Uiso 0.1828(8) 0.5211(14) 0.1391(5) 1.000 0.027(4) . . . .
F9 F Uiso 0.2743(8) 0.1861(14) 0.1491(5) 1.000 0.018(3) . . . .
F10 F Uiso -0.0224(9) 0.3443(14) 0.1023(5) 1.000 0.029(4) . . . .
F11 F Uiso 0.3296(9) 0.4499(17) 0.0340(5) 1.000 0.020(4) . . . .
F12 F Uiso 0.0849(10) 0.0569(16) 0.2912(5) 1.000 0.022(4) . . . .
F13 F Uiso 0.1673(10) 0.8024(16) 0.2037(5) 1.000 0.026(4) . . . .
F14 F Uiso 0.0917(9) 0.7253(15) 0.0478(5) 1.000 0.018(3) . . . .
Na1 Na Uiso 0.00000 0.00000 0.00000 1.000 0.048(6) . . . .
Na2 Na Uiso 0.00000 0.50000 0.00000 1.000 0.046(6) . . . .
Na3 Na Uiso 0.25000 0.25000 0.50000 1.000 0.028(5) . . . .
Na4 Na Uiso 0.00000 0.780(2) 0.25000 1.000 0.090(9) . . . .
Na5 Na Uiso 0.2538(6) 0.0330(16) 0.2532(4) 1.000 0.032(4) . . . .
Na6 Na Uiso 0.3804(8) 0.4843(13) 0.1210(4) 1.000 0.019(2) . . . .

loop_
_geom_angle_atom_site_label_1
_geom_angle_atom_site_label_2
_geom_angle_atom_site_label_3
_geom_angle
_geom_angle_site_symmetry_1
_geom_angle_site_symmetry_2
_geom_angle_site_symmetry_3
_geom_angle_publ_flag
F1 Cu1 F2 177.1(5) . . . yes
F1 Cu1 F3 93.0(5) . . . yes
F1 Cu1 F4 85.4(6) . . . yes
F1 Cu1 F9 92.6(5) . . . yes
F1 Cu1 F10 85.6(5) . . 5_545 yes
F2 Cu1 F3 87.6(5) . . . yes
F2 Cu1 F4 93.8(6) . . . yes
F2 Cu1 F9 84.7(5) . . . yes
F2 Cu1 F10 97.1(5) . . 5_545 yes
F3 Cu1 F4 176.5(5) . . . yes
F3 Cu1 F9 85.0(4) . . . yes
F3 Cu1 F10 95.8(5) . . 5_545 yes
F4 Cu1 F9 92.0(5) . . . yes
F4 Cu1 F10 87.2(5) . . 5_545 yes
F9 Cu1 F10 178.1(6) . . 5_545 yes
F5 Cu2 F6 178.7(6) . . . yes
F5 Cu2 F7 83.9(5) . . . yes
F5 Cu2 F8 91.6(5) . . . yes
F5 Cu2 F9 92.7(5) . . . yes
F5 Cu2 F10 84.0(5) . . . yes
F6 Cu2 F7 95.4(5) . . . yes
F6 Cu2 F8 89.1(5) . . . yes
F6 Cu2 F9 88.5(6) . . . yes
F6 Cu2 F10 94.8(6) . . . yes
F7 Cu2 F8 175.2(6) . . . yes
F7 Cu2 F9 96.0(4) . . . yes
F7 Cu2 F10 86.2(5) . . . yes
F8 Cu2 F9 85.8(4) . . . yes
F8 Cu2 F10 91.8(4) . . . yes
F9 Cu2 F10 175.9(5) . . . yes
F1 Fe1 F5 95.8(5) . . . yes
F1 Fe1 F11 92.5(5) . . . yes
F1 Fe1 F1 180.00 . . 7_555 yes
F1 Fe1 F5 84.2(5) . . 7_555 yes
F1 Fe1 F11 87.5(5) . . 7_555 yes
F5 Fe1 F11 93.6(5) . . . yes
F1 Fe1 F5 84.2(5) 7_555 . . yes
F5 Fe1 F5 180.00 . . 7_555 yes
F5 Fe1 F11 86.4(5) . . 7_555 yes
F1 Fe1 F11 87.5(5) 7_555 . . yes
F5 Fe1 F11 86.4(5) 7_555 . . yes
F11 Fe1 F11 180.00 . . 7_555 yes
F1 Fe1 F5 95.8(5) 7_555 . 7_555 yes
F1 Fe1 F11 92.5(5) 7_555 . 7_555 yes
F5 Fe1 F11 93.6(5) 7_555 . 7_555 yes
F6 Fe2 F12 86.5(5) . . . yes
F6 Fe2 F6 179.2(5) . . 2_555 yes
F6 Fe2 F12 94.2(5) . . 2_555 yes
F2 Fe2 F6 94.7(6) 5_455 . . yes
F2 Fe2 F6 84.7(6) 6_555 . . yes
F6 Fe2 F12 94.2(5) 2_555 . . yes
F12 Fe2 F12 86.9(5) . . 2_555 yes
F2 Fe2 F12 178.3(6) 5_455 . . yes
F2 Fe2 F12 94.3(5) 6_555 . . yes
F6 Fe2 F12 86.5(5) 2_555 . 2_555 yes
F2 Fe2 F6 84.7(6) 5_455 . 2_555 yes
F2 Fe2 F6 94.7(6) 6_555 . 2_555 yes
F2 Fe2 F12 94.3(5) 5_455 . 2_555 yes
F2 Fe2 F12 178.3(6) 6_555 . 2_555 yes
F2 Fe2 F2 84.5(6) 5_455 . 6_555 yes
F8 Fe3 F13 86.8(5) . . . yes
F8 Fe3 F14 93.5(5) . . . yes
F4 Fe3 F8 85.2(5) 1_565 . . yes
F7 Fe3 F8 178.1(6) 1_565 . . yes
F3 Fe3 F8 96.7(5) 5_455 . . yes
F13 Fe3 F14 176.3(6) . . . yes
F4 Fe3 F13 92.8(6) 1_565 . . yes
F7 Fe3 F13 95.1(5) 1_565 . . yes
F3 Fe3 F13 87.4(6) 5_455 . . yes
F4 Fe3 F14 83.6(6) 1_565 . . yes
F7 Fe3 F14 84.7(5) 1_565 . . yes
F3 Fe3 F14 96.2(5) 5_455 . . yes
F4 Fe3 F7 94.2(5) 1_565 . 1_565 yes
F3 Fe3 F4 178.2(5) 5_455 . 1_565 yes
F3 Fe3 F7 83.9(5) 5_455 . 1_565 yes
Cu1 F1 Fe1 139.3(7) . . . yes
Cu1 F2 Fe2 131.5(7) . . 5_545 yes
Cu1 F3 Fe3 136.8(6) . . 5_545 yes
Cu1 F4 Fe3 140.5(8) . . 1_545 yes
Cu2 F5 Fe1 139.4(7) . . . yes
Cu2 F6 Fe2 141.2(8) . . . yes
Cu2 F7 Fe3 133.5(6) . . 1_545 yes
Cu2 F8 Fe3 136.6(6) . . . yes
Cu1 F9 Cu2 139.4(7) . . . yes
Cu1 F10 Cu2 136.8(7) 5_455 . . yes

loop_
_geom_bond_atom_site_label_1
_geom_bond_atom_site_label_2
_geom_bond_distance
_geom_bond_site_symmetry_1
_geom_bond_site_symmetry_2
_geom_bond_publ_flag
Cu1 F1 2.084(13) . . yes
Cu1 F2 2.103(15) . . yes
Cu1 F3 1.913(10) . . yes
Cu1 F4 1.974(13) . . yes
Cu1 F9 1.972(11) . . yes
Cu1 F10 1.899(12) . 5_545 yes
Cu2 F5 2.042(15) . . yes
Cu2 F6 1.916(15) . . yes
Cu2 F7 2.035(11) . . yes
Cu2 F8 2.055(11) . . yes
Cu2 F9 1.918(11) . . yes
Cu2 F10 1.950(12) . . yes
Fe1 F1 1.873(12) . . yes
Fe1 F5 1.938(13) . . yes
Fe1 F11 1.890(12) . . yes
Fe1 F1 1.873(12) . 7_555 yes
Fe1 F5 1.938(13) . 7_555 yes
Fe1 F11 1.890(12) . 7_555 yes
Fe2 F6 1.911(14) . . yes
Fe2 F12 1.952(12) . . yes
Fe2 F6 1.911(14) . 2_555 yes
Fe2 F12 1.952(12) . 2_555 yes
Fe2 F2 1.967(14) . 5_455 yes
Fe2 F2 1.967(14) . 6_555 yes
Fe3 F8 1.908(11) . . yes
Fe3 F13 1.929(13) . . yes
Fe3 F14 1.925(13) . . yes
Fe3 F4 1.917(14) . 1_565 yes
Fe3 F7 1.950(11) . 1_565 yes
Fe3 F3 1.919(11) . 5_455 yes

loop_
_geom_torsion_atom_site_label_1
_geom_torsion_atom_site_label_2
_geom_torsion_atom_site_label_3
_geom_torsion_atom_site_label_4
_geom_torsion
_geom_torsion_site_symmetry_1
_geom_torsion_site_symmetry_2
_geom_torsion_site_symmetry_3
_geom_torsion_site_symmetry_4
_geom_torsion_publ_flag
F3 Cu1 F1 Fe1 -79.2(10) . . . . no
F4 Cu1 F1 Fe1 97.7(10) . . . . no
F9 Cu1 F1 Fe1 5.9(10) . . . . no
F10 Cu1 F1 Fe1 -174.9(10) 5_545 . . . no
F3 Cu1 F2 Fe2 -105.5(9) . . . 5_545 no
F4 Cu1 F2 Fe2 77.7(10) . . . 5_545 no
F9 Cu1 F2 Fe2 169.3(10) . . . 5_545 no
F1 Cu1 F3 Fe3 -74.7(10) . . . 5_545 no
F2 Cu1 F3 Fe3 108.2(10) . . . 5_545 no
F9 Cu1 F3 Fe3 -167.0(10) . . . 5_545 no
F10 Cu1 F3 Fe3 11.3(10) 5_545 . . 5_545 no
F1 Cu1 F4 Fe3 -110.4(12) . . . 1_545 no
F2 Cu1 F4 Fe3 66.8(13) . . . 1_545 no
F9 Cu1 F4 Fe3 -18.0(13) . . . 1_545 no
F10 Cu1 F4 Fe3 163.8(13) 5_545 . . 1_545 no
F1 Cu1 F9 Cu2 46.5(10) . . . . no
F2 Cu1 F9 Cu2 -132.7(10) . . . . no
F3 Cu1 F9 Cu2 139.3(10) . . . . no
F4 Cu1 F9 Cu2 -39.0(10) . . . . no
F1 Cu1 F10 Cu2 140.3(9) . . 5_545 5_545 no
F2 Cu1 F10 Cu2 -40.6(10) . . 5_545 5_545 no
F3 Cu1 F10 Cu2 47.7(10) . . 5_545 5_545 no
F4 Cu1 F10 Cu2 -134.1(10) . . 5_545 5_545 no
F7 Cu2 F5 Fe1 -104.8(10) . . . . no
F8 Cu2 F5 Fe1 76.8(10) . . . . no
F9 Cu2 F5 Fe1 -9.1(10) . . . . no
F10 Cu2 F5 Fe1 168.5(10) . . . . no
F7 Cu2 F6 Fe2 -69.3(10) . . . . no
F8 Cu2 F6 Fe2 109.1(10) . . . . no
F9 Cu2 F6 Fe2 -165.1(10) . . . . no
F10 Cu2 F6 Fe2 17.3(10) . . . . no
F5 Cu2 F7 Fe3 106.7(9) . . . 1_545 no
F6 Cu2 F7 Fe3 -74.5(9) . . . 1_545 no
F9 Cu2 F7 Fe3 14.6(10) . . . 1_545 no
F10 Cu2 F7 Fe3 -168.9(9) . . . 1_545 no
F5 Cu2 F8 Fe3 79.8(10) . . . . no
F6 Cu2 F8 Fe3 -99.0(10) . . . . no
F9 Cu2 F8 Fe3 172.4(10) . . . . no
F10 Cu2 F8 Fe3 -4.2(10) . . . . no
F5 Cu2 F9 Cu1 -45.0(10) . . . . no
F6 Cu2 F9 Cu1 134.5(10) . . . . no
F7 Cu2 F9 Cu1 39.2(10) . . . . no
F8 Cu2 F9 Cu1 -136.3(10) . . . . no
F5 Cu2 F10 Cu1 -140.7(9) . . . 5_455 no
F6 Cu2 F10 Cu1 39.8(10) . . . 5_455 no
F7 Cu2 F10 Cu1 135.0(9) . . . 5_455 no
F8 Cu2 F10 Cu1 -49.4(10) . . . 5_455 no
F5 Fe1 F1 Cu1 -32.0(11) . . . . no
F11 Fe1 F1 Cu1 61.8(10) . . . . no
F5 Fe1 F1 Cu1 148.0(11) 7_555 . . . no
F11 Fe1 F1 Cu1 -118.2(10) 7_555 . . . no
F1 Fe1 F5 Cu2 34.9(10) . . . . no
F11 Fe1 F5 Cu2 -58.0(10) . . . . no
F1 Fe1 F5 Cu2 -145.1(10) 7_555 . . . no
F11 Fe1 F5 Cu2 122.0(10) 7_555 . . . no
F12 Fe2 F6 Cu2 135.3(10) . . . . no
F12 Fe2 F6 Cu2 48.7(11) 2_555 . . . no
F2 Fe2 F6 Cu2 -46.0(11) 5_455 . . . no
F2 Fe2 F6 Cu2 -130.0(10) 6_555 . . . no
F13 Fe3 F8 Cu2 121.4(10) . . . . no
F14 Fe3 F8 Cu2 -62.3(10) . . . . no
F4 Fe3 F8 Cu2 -145.5(10) 1_565 . . . no
F3 Fe3 F8 Cu2 34.4(10) 5_455 . . . no
F8 Fe3 F4 Cu1 -135.1(13) . . 1_565 1_565 no
F13 Fe3 F4 Cu1 -48.6(13) . . 1_565 1_565 no
F14 Fe3 F4 Cu1 130.9(13) . . 1_565 1_565 no
F13 Fe3 F7 Cu2 51.0(9) . . 1_565 1_565 no
F14 Fe3 F7 Cu2 -125.3(9) . . 1_565 1_565 no
F8 Fe3 F3 Cu1 -39.7(10) . . 5_455 5_455 no
F13 Fe3 F3 Cu1 -126.1(10) . . 5_455 5_455 no
F14 Fe3 F3 Cu1 54.5(10) . . 5_455 5_455 no
